data_7238578
loop_
_publ_author_name
'Qin, Jiang-Jiang'
'Huang, Ying'
'Wang, Dan'
'Cheng, Xiang-Rong'
'Zeng, Qi'
'Zhang, Shou-De'
'Hu, Zhen-Lin'
'Jin, Hui-Zi'
'Zhang, Wei-Dong'

_publ_section_title
;
 Lineariifolianoids A--D, rare unsymmetrical sesquiterpenoid dimers
 comprised of xanthane and guaiane framework units from Inula
 lineariifolia
;
_journal_issue 4
_journal_name_full 'RSC Advances'
_journal_page_first 1307
_journal_paper_doi 10.1039/c2ra01014c
_journal_volume 2
_journal_year 2012
_chemical_absolute_configuration ad
_chemical_formula_sum 'C34 H43 N O7'
_chemical_formula_weight 577.69
_space_group_IT_number 4
_space_group_name_Hall 'P 2yb'
_space_group_name_H-M_alt 'P 1 21 1'
_symmetry_cell_setting monoclinic
_symmetry_space_group_name_H-M 'P 1 21 1'
_atom_sites_solution_hydrogens geom
_atom_sites_solution_primary direct
_atom_sites_solution_secondary difmap
_audit_creation_method SHELXL-97
_cell_angle_alpha 90.00
_cell_angle_beta 104.11
_cell_angle_gamma 90.00
_cell_formula_units_Z 2
_cell_length_a 9.50250(10)
_cell_length_b 9.95250(10)
_cell_length_c 17.3337(2)
_cell_measurement_reflns_used 9943
_cell_measurement_temperature 296(2)
_cell_measurement_theta_max 135.669
_cell_measurement_theta_min 8.885
_cell_volume 1589.85(3)
_computing_cell_refinement 'Bruker SAINT'
_computing_data_collection 'Bruker APEX2'
_computing_data_reduction 'Bruker SAINT'
_computing_molecular_graphics 'Bruker SHELXTL'
_computing_publication_material 'Bruker SHELXTL'
_computing_structure_refinement 'SHELXL-97 (Sheldrick, 2008)'
_computing_structure_solution 'SHELXS-97 (Sheldrick, 2008)'
_diffrn_ambient_temperature 296(2)
_diffrn_measured_fraction_theta_full 0.982
_diffrn_measured_fraction_theta_max 0.982
_diffrn_measurement_device_type 'Bruker APEX-II CCD'
_diffrn_measurement_method '\f and \w scans'
_diffrn_radiation_monochromator graphite
_diffrn_radiation_source 'fine-focus sealed tube'
_diffrn_radiation_type CuK\a
_diffrn_radiation_wavelength 1.54178
_diffrn_reflns_av_R_equivalents 0.0250
_diffrn_reflns_av_sigmaI/netI 0.0211
_diffrn_reflns_limit_h_max 11
_diffrn_reflns_limit_h_min -10
_diffrn_reflns_limit_k_max 11
_diffrn_reflns_limit_k_min -10
_diffrn_reflns_limit_l_max 20
_diffrn_reflns_limit_l_min -20
_diffrn_reflns_number 12568
_diffrn_reflns_theta_full 65.99
_diffrn_reflns_theta_max 65.99
_diffrn_reflns_theta_min 2.63
_exptl_absorpt_coefficient_mu 0.678
_exptl_absorpt_correction_T_max 0.7530
_exptl_absorpt_correction_T_min 0.6616
_exptl_absorpt_correction_type multi-scan
_exptl_absorpt_process_details sadabs
_exptl_crystal_colour colorless
_exptl_crystal_density_diffrn 1.207
_exptl_crystal_density_method 'not measured'
_exptl_crystal_description prismatic
_exptl_crystal_F_000 620
_exptl_crystal_size_max 0.321
_exptl_crystal_size_mid 0.232
_exptl_crystal_size_min 0.176
_refine_diff_density_max 0.202
_refine_diff_density_min -0.135
_refine_diff_density_rms 0.027
_refine_ls_abs_structure_details 'Flack H D (1983), Acta Cryst. A39, 876-881'
_refine_ls_abs_structure_Flack 0.10(14)
_refine_ls_extinction_coef 0.0056(5)
_refine_ls_extinction_expression Fc^*^=kFc[1+0.001xFc^2^\l^3^/sin(2\q)]^-1/4^
_refine_ls_extinction_method SHELXL
_refine_ls_goodness_of_fit_ref 1.065
_refine_ls_hydrogen_treatment constr
_refine_ls_matrix_type full
_refine_ls_number_parameters 387
_refine_ls_number_reflns 4746
_refine_ls_number_restraints 1
_refine_ls_restrained_S_all 1.065
_refine_ls_R_factor_all 0.0315
_refine_ls_R_factor_gt 0.0313
_refine_ls_shift/su_max 0.004
_refine_ls_shift/su_mean 0.000
_refine_ls_structure_factor_coef Fsqd
_refine_ls_weighting_details 'calc w=1/[\s^2^(Fo^2^)+(0.0698P)^2^+0.0677P] where P=(Fo^2^+2Fc^2^)/3'
_refine_ls_weighting_scheme calc
_refine_ls_wR_factor_gt 0.0948
_refine_ls_wR_factor_ref 0.0952
_reflns_number_gt 4707
_reflns_number_total 4746
_reflns_threshold_expression >2sigma(I)
_cod_data_source_file c2ra01014c.txt
_cod_data_source_block cu_dc1083_0m
_cod_depositor_comments
;
The following automatic conversions were performed:

data item '_symmetry_cell_setting' value 'Monoclinic' was changed to
'monoclinic' in accordance with the
/home/saulius/struct/COD-crude-data/automatic-downloads/DataCite-retrospective/RSC/depositions/lib/dictionaries/cif_core.dic
dictionary named 'cif_core.dic' version 2.4.2 last updated on
2011-04-26.

Automatic conversion script
Id: cif_fix_values 6909 2019-04-08 15:41:33Z antanas 
;
_cod_original_cell_volume 1589.82(3)
_cod_original_sg_symbol_H-M P2(1)
_cod_database_code 7238578

loop_
_symmetry_equiv_pos_as_xyz
'x, y, z'
'-x, y+1/2, -z'

loop_
_atom_site_label
_atom_site_type_symbol
_atom_site_fract_x
_atom_site_fract_y
_atom_site_fract_z
_atom_site_U_iso_or_equiv
_atom_site_adp_type
_atom_site_occupancy
_atom_site_symmetry_multiplicity
_atom_site_calc_flag
_atom_site_refinement_flags
N1 N 0.3743(5) 0.3686(6) 0.2162(3) 0.1763(19) Uani 1 1 d .
O1 O 0.8538(2) 0.4623(2) -0.17769(7) 0.0907(5) Uani 1 1 d .
H1 H 0.9328 0.4246 -0.1691 0.136 Uiso 1 1 calc R
O2 O 0.90101(14) 0.76871(13) 0.17548(7) 0.0635(3) Uani 1 1 d .
O3 O 0.98543(13) 0.62926(13) 0.09764(6) 0.0590(3) Uani 1 1 d .
O4 O 0.4719(2) 0.9719(2) 0.45186(12) 0.0990(5) Uani 1 1 d .
O5 O 0.51463(12) 0.75783(15) 0.42604(8) 0.0659(3) Uani 1 1 d .
O6 O 0.88242(13) 0.28424(13) 0.27965(6) 0.0580(3) Uani 1 1 d .
O7 O 1.02590(19) 0.14994(18) 0.36820(10) 0.0902(5) Uani 1 1 d .
C1 C 0.7687(2) 0.4047(2) -0.12847(9) 0.0697(5) Uani 1 1 d .
H1A H 0.8009 0.3118 -0.1168 0.084 Uiso 1 1 calc R
C2 C 0.6103(3) 0.4016(3) -0.17306(11) 0.0828(6) Uani 1 1 d .
H2A H 0.5746 0.4927 -0.1839 0.099 Uiso 1 1 calc R
H2B H 0.6002 0.3558 -0.2235 0.099 Uiso 1 1 calc R
C3 C 0.5218(3) 0.3294(3) -0.12414(12) 0.0836(6) Uani 1 1 d .
H3A H 0.5534 0.2366 -0.1170 0.100 Uiso 1 1 calc R
H3B H 0.4206 0.3298 -0.1529 0.100 Uiso 1 1 calc R
C4 C 0.5360(2) 0.3943(2) -0.04190(11) 0.0719(5) Uani 1 1 d .
H4 H 0.5009 0.3280 -0.0091 0.086 Uiso 1 1 calc R
C5 C 0.69420(18) 0.42365(16) -0.00035(9) 0.0544(3) Uani 1 1 d .
C6 C 0.74074(19) 0.39714(17) 0.07702(9) 0.0558(3) Uani 1 1 d .
H6 H 0.6734 0.3593 0.1015 0.067 Uiso 1 1 calc R
C7 C 0.88921(18) 0.42141(16) 0.12894(8) 0.0526(3) Uani 1 1 d .
H7 H 0.9304 0.3361 0.1523 0.063 Uiso 1 1 calc R
C8 C 0.99216(17) 0.48551(19) 0.08404(9) 0.0563(4) Uani 1 1 d .
H8 H 1.0911 0.4538 0.1072 0.068 Uiso 1 1 calc R
C9 C 0.95348(18) 0.4564(2) -0.00420(8) 0.0590(4) Uani 1 1 d .
H9A H 0.9762 0.3631 -0.0118 0.071 Uiso 1 1 calc R
H9B H 1.0150 0.5110 -0.0288 0.071 Uiso 1 1 calc R
C10 C 0.79486(18) 0.48167(17) -0.04827(8) 0.0547(4) Uani 1 1 d .
C11 C 0.89271(14) 0.52533(16) 0.19638(7) 0.0466(3) Uani 1 1 d .
C12 C 0.92356(16) 0.65498(17) 0.15787(8) 0.0505(3) Uani 1 1 d .
C13 C 0.76258(14) 0.53572(16) 0.23508(7) 0.0448(3) Uani 1 1 d .
H13A H 0.6887 0.4701 0.2123 0.054 Uiso 1 1 calc R
H13B H 0.7199 0.6248 0.2275 0.054 Uiso 1 1 calc R
C14 C 0.7674(2) 0.6330(2) -0.06359(11) 0.0677(4) Uani 1 1 d .
H14A H 0.6729 0.6460 -0.0983 0.101 Uiso 1 1 calc R
H14B H 0.8396 0.6691 -0.0881 0.101 Uiso 1 1 calc R
H14C H 0.7727 0.6781 -0.0140 0.101 Uiso 1 1 calc R
C15 C 0.4380(3) 0.5176(4) -0.04759(16) 0.1016(9) Uani 1 1 d .
H15D H 0.4497 0.5565 0.0043 0.152 Uiso 1 1 calc R
H15E H 0.3387 0.4913 -0.0680 0.152 Uiso 1 1 calc R
H15F H 0.4641 0.5825 -0.0827 0.152 Uiso 1 1 calc R
C16 C 0.9318(2) 0.16478(19) 0.30898(10) 0.0609(4) Uani 1 1 d .
C17 C 0.8513(3) 0.0536(2) 0.25938(13) 0.0877(6) Uani 1 1 d .
H17A H 0.9064 -0.0280 0.2706 0.131 Uiso 1 1 calc R
H17B H 0.8369 0.0758 0.2041 0.131 Uiso 1 1 calc R
H17C H 0.7588 0.0416 0.2716 0.131 Uiso 1 1 calc R
C18 C 0.3666(4) 0.2919(5) 0.2650(3) 0.1217(13) Uani 1 1 d .
C19 C 0.3544(6) 0.1975(7) 0.3246(3) 0.1686(19) Uani 1 1 d .
H19A H 0.3616 0.2435 0.3741 0.253 Uiso 1 1 calc R
H19B H 0.4310 0.1325 0.3309 0.253 Uiso 1 1 calc R
H19C H 0.2623 0.1528 0.3091 0.253 Uiso 1 1 calc R
C1' C 0.82777(13) 0.50672(15) 0.32572(7) 0.0424(3) Uani 1 1 d .
C2' C 0.94570(15) 0.40335(17) 0.32023(8) 0.0485(3) Uani 1 1 d .
H2' H 1.0086 0.3828 0.3727 0.058 Uiso 1 1 calc R
C3' C 1.02148(14) 0.49419(18) 0.27172(8) 0.0493(3) Uani 1 1 d .
H3' H 1.1097 0.4572 0.2602 0.059 Uiso 1 1 calc R
C4' C 1.04355(14) 0.61564(18) 0.32608(8) 0.0479(3) Uani 1 1 d .
C5' C 0.92945(14) 0.62432(15) 0.35868(7) 0.0434(3) Uani 1 1 d .
C6' C 0.90013(14) 0.73375(16) 0.41161(8) 0.0462(3) Uani 1 1 d .
H6'1 H 0.9594 0.8110 0.4065 0.055 Uiso 1 1 calc R
H6'2 H 0.9291 0.7033 0.4664 0.055 Uiso 1 1 calc R
C7' C 0.74126(14) 0.77736(16) 0.39327(8) 0.0456(3) Uani 1 1 d .
H7' H 0.7065 0.7880 0.3355 0.055 Uiso 1 1 calc R
C8' C 0.64197(15) 0.67710(17) 0.42124(8) 0.0502(3) Uani 1 1 d .
H8' H 0.6905 0.6462 0.4748 0.060 Uiso 1 1 calc R
C9' C 0.59283(14) 0.55709(17) 0.36981(8) 0.0502(3) Uani 1 1 d .
H9'1 H 0.5514 0.5871 0.3158 0.060 Uiso 1 1 calc R
H9'2 H 0.5169 0.5117 0.3884 0.060 Uiso 1 1 calc R
C10' C 0.71537(15) 0.45618(16) 0.36919(8) 0.0476(3) Uani 1 1 d .
H10' H 0.6685 0.3786 0.3387 0.057 Uiso 1 1 calc R
C11' C 0.70641(17) 0.90347(18) 0.43221(8) 0.0539(3) Uani 1 1 d .
C12' C 0.5531(2) 0.8875(2) 0.43840(11) 0.0666(4) Uani 1 1 d .
C13' C 0.7853(2) 1.0084(2) 0.46131(11) 0.0711(5) Uani 1 1 d .
H13C H 0.7461 1.0759 0.4868 0.085 Uiso 1 1 calc R
H13D H 0.8803 1.0153 0.4565 0.085 Uiso 1 1 calc R
C14' C 0.78611(19) 0.4027(2) 0.45275(9) 0.0607(4) Uani 1 1 d .
H14D H 0.8490 0.3289 0.4487 0.091 Uiso 1 1 calc R
H14E H 0.7120 0.3727 0.4778 0.091 Uiso 1 1 calc R
H14F H 0.8416 0.4730 0.4840 0.091 Uiso 1 1 calc R
C15' C 1.17028(17) 0.7080(2) 0.33422(10) 0.0637(4) Uani 1 1 d .
H15A H 1.1559 0.7863 0.3637 0.096 Uiso 1 1 calc R
H15B H 1.1792 0.7344 0.2824 0.096 Uiso 1 1 calc R
H15C H 1.2572 0.6626 0.3618 0.096 Uiso 1 1 calc R

loop_
_atom_site_aniso_label
_atom_site_aniso_U_11
_atom_site_aniso_U_22
_atom_site_aniso_U_33
_atom_site_aniso_U_23
_atom_site_aniso_U_13
_atom_site_aniso_U_12
N1 0.186(4) 0.190(5) 0.130(3) -0.048(3) -0.005(3) -0.055(4)
O1 0.1196(12) 0.1070(14) 0.0504(6) -0.0043(7) 0.0304(7) 0.0144(10)
O2 0.0864(7) 0.0450(7) 0.0596(6) -0.0032(5) 0.0183(5) 0.0006(5)
O3 0.0759(7) 0.0552(7) 0.0486(5) -0.0049(5) 0.0204(5) -0.0085(5)
O4 0.0987(10) 0.0804(12) 0.1367(13) -0.0246(11) 0.0651(10) 0.0114(9)
O5 0.0534(6) 0.0637(8) 0.0868(8) -0.0126(6) 0.0294(5) -0.0024(5)
O6 0.0733(6) 0.0444(6) 0.0506(5) 0.0012(4) 0.0039(4) 0.0101(5)
O7 0.1046(10) 0.0656(10) 0.0893(9) 0.0205(8) 0.0019(8) 0.0260(8)
C1 0.0967(12) 0.0639(12) 0.0463(8) -0.0089(8) 0.0133(7) 0.0131(10)
C2 0.1062(15) 0.0819(15) 0.0500(8) -0.0178(9) -0.0011(9) 0.0072(12)
C3 0.0969(14) 0.0743(14) 0.0674(10) -0.0202(10) -0.0037(10) -0.0096(11)
C4 0.0745(10) 0.0711(13) 0.0646(9) -0.0116(9) 0.0060(8) -0.0107(9)
C5 0.0687(9) 0.0438(9) 0.0482(7) -0.0081(6) 0.0096(6) 0.0004(6)
C6 0.0728(9) 0.0443(8) 0.0503(7) -0.0064(6) 0.0150(6) -0.0075(7)
C7 0.0711(9) 0.0422(8) 0.0436(6) 0.0004(6) 0.0123(6) 0.0076(7)
C8 0.0611(8) 0.0579(10) 0.0491(7) -0.0033(7) 0.0120(6) 0.0059(7)
C9 0.0707(9) 0.0602(10) 0.0486(7) -0.0065(7) 0.0195(7) 0.0097(7)
C10 0.0729(9) 0.0477(9) 0.0417(7) -0.0048(6) 0.0105(6) 0.0073(7)
C11 0.0533(7) 0.0449(8) 0.0385(6) -0.0014(5) 0.0053(5) 0.0054(6)
C12 0.0574(7) 0.0500(9) 0.0408(6) -0.0020(6) 0.0059(5) 0.0004(6)
C13 0.0451(6) 0.0445(8) 0.0411(6) -0.0009(5) 0.0033(5) 0.0047(5)
C14 0.0892(11) 0.0521(10) 0.0592(9) 0.0021(8) 0.0132(8) 0.0060(8)
C15 0.0717(11) 0.121(2) 0.1010(15) -0.0324(16) 0.0000(10) 0.0136(13)
C16 0.0821(10) 0.0485(9) 0.0567(8) 0.0083(7) 0.0257(8) 0.0152(8)
C17 0.136(2) 0.0508(12) 0.0763(11) -0.0060(10) 0.0269(12) 0.0015(12)
C18 0.0913(16) 0.142(4) 0.123(2) -0.055(3) 0.0094(18) -0.013(2)
C19 0.173(4) 0.169(5) 0.168(4) -0.004(4) 0.049(3) -0.014(4)
C1' 0.0425(6) 0.0427(8) 0.0389(6) 0.0013(5) 0.0041(5) 0.0014(5)
C2' 0.0516(7) 0.0478(8) 0.0421(6) 0.0007(6) 0.0035(5) 0.0082(6)
C3' 0.0444(6) 0.0570(9) 0.0450(6) 0.0021(6) 0.0084(5) 0.0109(6)
C4' 0.0394(6) 0.0591(9) 0.0418(6) 0.0012(6) 0.0031(5) 0.0015(6)
C5' 0.0426(6) 0.0461(8) 0.0382(6) 0.0012(5) 0.0037(5) -0.0016(5)
C6' 0.0427(6) 0.0507(9) 0.0423(6) -0.0040(6) 0.0047(5) -0.0063(5)
C7' 0.0455(6) 0.0482(8) 0.0418(6) -0.0044(6) 0.0082(5) -0.0018(6)
C8' 0.0460(6) 0.0546(9) 0.0505(7) -0.0034(6) 0.0126(5) -0.0028(6)
C9' 0.0429(6) 0.0520(9) 0.0544(7) -0.0021(6) 0.0091(5) -0.0057(6)
C10' 0.0476(7) 0.0444(8) 0.0483(7) 0.0010(6) 0.0071(5) -0.0051(5)
C11' 0.0620(8) 0.0523(10) 0.0483(7) -0.0062(6) 0.0152(6) 0.0003(7)
C12' 0.0714(9) 0.0647(12) 0.0710(10) -0.0122(8) 0.0312(8) 0.0031(8)
C13' 0.0869(11) 0.0549(11) 0.0728(10) -0.0132(9) 0.0217(9) -0.0057(9)
C14' 0.0662(9) 0.0612(11) 0.0559(8) 0.0147(8) 0.0171(7) 0.0062(7)
C15' 0.0490(7) 0.0830(13) 0.0596(8) -0.0039(8) 0.0144(6) -0.0121(8)

loop_
_atom_type_symbol
_atom_type_description
_atom_type_scat_dispersion_real
_atom_type_scat_dispersion_imag
_atom_type_scat_source
C C 0.0181 0.0091 'International Tables Vol C Tables 4.2.6.8 and 6.1.1.4'
H H 0.0000 0.0000 'International Tables Vol C Tables 4.2.6.8 and 6.1.1.4'
N N 0.0311 0.0180 'International Tables Vol C Tables 4.2.6.8 and 6.1.1.4'
O O 0.0492 0.0322 'International Tables Vol C Tables 4.2.6.8 and 6.1.1.4'

loop_
_geom_angle_atom_site_label_1
_geom_angle_atom_site_label_2
_geom_angle_atom_site_label_3
_geom_angle
C1 O1 H1 109.5
C12 O3 C8 111.03(13)
C12' O5 C8' 109.75(13)
C16 O6 C2' 118.94(12)
O1 C1 C2 109.86(16)
O1 C1 C10 110.23(17)
C2 C1 C10 112.87(15)
O1 C1 H1A 107.9
C2 C1 H1A 107.9
C10 C1 H1A 107.9
C3 C2 C1 110.02(17)
C3 C2 H2A 109.7
C1 C2 H2A 109.7
C3 C2 H2B 109.7
C1 C2 H2B 109.7
H2A C2 H2B 108.2
C2 C3 C4 112.63(19)
C2 C3 H3A 109.1
C4 C3 H3A 109.1
C2 C3 H3B 109.1
C4 C3 H3B 109.1
H3A C3 H3B 107.8
C5 C4 C15 112.96(19)
C5 C4 C3 111.71(17)
C15 C4 C3 111.24(19)
C5 C4 H4 106.8
C15 C4 H4 106.8
C3 C4 H4 106.8
C6 C5 C10 121.67(15)
C6 C5 C4 118.90(16)
C10 C5 C4 119.43(14)
C5 C6 C7 127.32(16)
C5 C6 H6 116.3
C7 C6 H6 116.3
C6 C7 C8 112.79(12)
C6 C7 C11 113.80(13)
C8 C7 C11 101.89(13)
C6 C7 H7 109.4
C8 C7 H7 109.4
C11 C7 H7 109.4
O3 C8 C9 110.07(14)
O3 C8 C7 105.60(12)
C9 C8 C7 114.02(14)
O3 C8 H8 109.0
C9 C8 H8 109.0
C7 C8 H8 109.0
C8 C9 C10 116.05(12)
C8 C9 H9A 108.3
C10 C9 H9A 108.3
C8 C9 H9B 108.3
C10 C9 H9B 108.3
H9A C9 H9B 107.4
C5 C10 C9 109.70(13)
C5 C10 C14 111.21(14)
C9 C10 C14 110.51(15)
C5 C10 C1 108.43(14)
C9 C10 C1 106.74(13)
C14 C10 C1 110.14(14)
C12 C11 C13 113.29(12)
C12 C11 C7 101.91(11)
C13 C11 C7 119.84(12)
C12 C11 C3' 109.62(12)
C13 C11 C3' 101.16(10)
C7 C11 C3' 111.06(12)
O2 C12 O3 121.00(15)
O2 C12 C11 128.56(14)
O3 C12 C11 110.44(14)
C11 C13 C1' 105.06(10)
C11 C13 H13A 110.7
C1' C13 H13A 110.7
C11 C13 H13B 110.7
C1' C13 H13B 110.7
H13A C13 H13B 108.8
C10 C14 H14A 109.5
C10 C14 H14B 109.5
H14A C14 H14B 109.5
C10 C14 H14C 109.5
H14A C14 H14C 109.5
H14B C14 H14C 109.5
C4 C15 H15D 109.5
C4 C15 H15E 109.5
H15D C15 H15E 109.5
C4 C15 H15F 109.5
H15D C15 H15F 109.5
H15E C15 H15F 109.5
O7 C16 O6 123.93(19)
O7 C16 C17 125.06(19)
O6 C16 C17 110.98(17)
C16 C17 H17A 109.5
C16 C17 H17B 109.5
H17A C17 H17B 109.5
C16 C17 H17C 109.5
H17A C17 H17C 109.5
H17B C17 H17C 109.5
N1 C18 C19 179.0(5)
C18 C19 H19A 109.5
C18 C19 H19B 109.5
H19A C19 H19B 109.5
C18 C19 H19C 109.5
H19A C19 H19C 109.5
H19B C19 H19C 109.5
C10' C1' C5' 121.14(11)
C10' C1' C2' 114.53(12)
C5' C1' C2' 97.51(10)
C10' C1' C13 113.58(10)
C5' C1' C13 106.93(11)
C2' C1' C13 100.16(10)
O6 C2' C3' 114.61(11)
O6 C2' C1' 110.98(11)
C3' C2' C1' 94.95(11)
O6 C2' H2' 111.8
C3' C2' H2' 111.8
C1' C2' H2' 111.8
C4' C3' C2' 98.16(11)
C4' C3' C11 108.53(12)
C2' C3' C11 101.30(11)
C4' C3' H3' 115.6
C2' C3' H3' 115.6
C11 C3' H3' 115.6
C5' C4' C15' 129.50(16)
C5' C4' C3' 108.04(13)
C15' C4' C3' 122.38(13)
C4' C5' C6' 126.62(14)
C4' C5' C1' 107.08(13)
C6' C5' C1' 126.12(11)
C5' C6' C7' 113.72(11)
C5' C6' H6'1 108.8
C7' C6' H6'1 108.8
C5' C6' H6'2 108.8
C7' C6' H6'2 108.8
H6'1 C6' H6'2 107.7
C11' C7' C6' 117.36(12)
C11' C7' C8' 100.50(12)
C6' C7' C8' 113.76(13)
C11' C7' H7' 108.2
C6' C7' H7' 108.2
C8' C7' H7' 108.2
O5 C8' C9' 109.16(11)
O5 C8' C7' 103.93(13)
C9' C8' C7' 117.31(12)
O5 C8' H8' 108.7
C9' C8' H8' 108.7
C7' C8' H8' 108.7
C8' C9' C10' 113.48(11)
C8' C9' H9'1 108.9
C10' C9' H9'1 108.9
C8' C9' H9'2 108.9
C10' C9' H9'2 108.9
H9'1 C9' H9'2 107.7
C1' C10' C14' 112.33(11)
C1' C10' C9' 114.07(12)
C14' C10' C9' 112.17(12)
C1' C10' H10' 105.8
C14' C10' H10' 105.8
C9' C10' H10' 105.8
C13' C11' C12' 122.14(17)
C13' C11' C7' 132.13(16)
C12' C11' C7' 105.63(14)
O4 C12' O5 122.67(19)
O4 C12' C11' 128.5(2)
O5 C12' C11' 108.80(15)
C11' C13' H13C 120.0
C11' C13' H13D 120.0
H13C C13' H13D 120.0
C10' C14' H14D 109.5
C10' C14' H14E 109.5
H14D C14' H14E 109.5
C10' C14' H14F 109.5
H14D C14' H14F 109.5
H14E C14' H14F 109.5
C4' C15' H15A 109.5
C4' C15' H15B 109.5
H15A C15' H15B 109.5
C4' C15' H15C 109.5
H15A C15' H15C 109.5
H15B C15' H15C 109.5

loop_
_geom_bond_atom_site_label_1
_geom_bond_atom_site_label_2
_geom_bond_distance
N1 C18 1.154(6)
O1 C1 1.431(3)
O1 H1 0.8200
O2 C12 1.205(2)
O3 C12 1.3418(19)
O3 C8 1.454(2)
O4 C12' 1.201(3)
O5 C12' 1.344(3)
O5 C8' 1.4717(19)
O6 C16 1.333(2)
O6 C2' 1.4336(19)
O7 C16 1.195(2)
C1 C2 1.516(3)
C1 C10 1.553(2)
C1 H1A 0.9800
C2 C3 1.513(4)
C2 H2A 0.9700
C2 H2B 0.9700
C3 C4 1.540(3)
C3 H3A 0.9700
C3 H3B 0.9700
C4 C5 1.529(2)
C4 C15 1.529(4)
C4 H4 0.9800
C5 C6 1.332(2)
C5 C10 1.525(2)
C6 C7 1.497(2)
C6 H6 0.9300
C7 C8 1.530(2)
C7 C11 1.5551(19)
C7 H7 0.9800
C8 C9 1.511(2)
C8 H8 0.9800
C9 C10 1.535(2)
C9 H9A 0.9700
C9 H9B 0.9700
C10 C14 1.540(3)
C11 C12 1.514(2)
C11 C13 1.5473(19)
C11 C3' 1.5873(17)
C13 C1' 1.5687(16)
C13 H13A 0.9700
C13 H13B 0.9700
C14 H14A 0.9600
C14 H14B 0.9600
C14 H14C 0.9600
C15 H15D 0.9600
C15 H15E 0.9600
C15 H15F 0.9600
C16 C17 1.492(3)
C17 H17A 0.9600
C17 H17B 0.9600
C17 H17C 0.9600
C18 C19 1.422(7)
C19 H19A 0.9600
C19 H19B 0.9600
C19 H19C 0.9600
C1' C10' 1.5342(18)
C1' C5' 1.5365(19)
C1' C2' 1.5412(19)
C2' C3' 1.529(2)
C2' H2' 0.9800
C3' C4' 1.515(2)
C3' H3' 0.9800
C4' C5' 1.342(2)
C4' C15' 1.494(2)
C5' C6' 1.493(2)
C6' C7' 1.5279(19)
C6' H6'1 0.9700
C6' H6'2 0.9700
C7' C11' 1.500(2)
C7' C8' 1.531(2)
C7' H7' 0.9800
C8' C9' 1.495(2)
C8' H8' 0.9800
C9' C10' 1.540(2)
C9' H9'1 0.9700
C9' H9'2 0.9700
C10' C14' 1.536(2)
C10' H10' 0.9800
C11' C13' 1.312(3)
C11' C12' 1.495(2)
C13' H13C 0.9300
C13' H13D 0.9300
C14' H14D 0.9600
C14' H14E 0.9600
C14' H14F 0.9600
C15' H15A 0.9600
C15' H15B 0.9600
C15' H15C 0.9600

loop_
_geom_hbond_atom_site_label_D
_geom_hbond_atom_site_label_H
_geom_hbond_atom_site_label_A
_geom_hbond_distance_DH
_geom_hbond_distance_HA
_geom_hbond_distance_DA
_geom_hbond_angle_DHA
_geom_hbond_site_symmetry_A
O1 H1 O2 0.82 2.24 3.017(2) 159.3 2_745

loop_
_geom_torsion_atom_site_label_1
_geom_torsion_atom_site_label_2
_geom_torsion_atom_site_label_3
_geom_torsion_atom_site_label_4
_geom_torsion
O1 C1 C2 C3 174.89(18)
C10 C1 C2 C3 -61.6(2)
C1 C2 C3 C4 57.7(3)
C2 C3 C4 C5 -46.9(3)
C2 C3 C4 C15 80.4(3)
C15 C4 C5 C6 95.9(2)
C3 C4 C5 C6 -137.8(2)
C15 C4 C5 C10 -84.4(2)
C3 C4 C5 C10 41.9(3)
C10 C5 C6 C7 1.9(3)
C4 C5 C6 C7 -178.38(17)
C5 C6 C7 C8 0.8(3)
C5 C6 C7 C11 116.21(19)
C12 O3 C8 C9 138.47(13)
C12 O3 C8 C7 14.97(16)
C6 C7 C8 O3 95.16(15)
C11 C7 C8 O3 -27.24(14)
C6 C7 C8 C9 -25.8(2)
C11 C7 C8 C9 -148.20(14)
O3 C8 C9 C10 -68.6(2)
C7 C8 C9 C10 49.8(2)
C6 C5 C10 C9 19.6(2)
C4 C5 C10 C9 -160.08(16)
C6 C5 C10 C14 -102.96(19)
C4 C5 C10 C14 77.36(19)
C6 C5 C10 C1 135.80(17)
C4 C5 C10 C1 -43.9(2)
C8 C9 C10 C5 -45.1(2)
C8 C9 C10 C14 77.8(2)
C8 C9 C10 C1 -162.42(16)
O1 C1 C10 C5 175.95(15)
C2 C1 C10 C5 52.7(2)
O1 C1 C10 C9 -65.94(19)
C2 C1 C10 C9 170.80(19)
O1 C1 C10 C14 54.1(2)
C2 C1 C10 C14 -69.2(2)
C6 C7 C11 C12 -92.86(14)
C8 C7 C11 C12 28.84(14)
C6 C7 C11 C13 33.07(18)
C8 C7 C11 C13 154.77(13)
C6 C7 C11 C3' 150.46(13)
C8 C7 C11 C3' -87.84(14)
C8 O3 C12 O2 -175.96(14)
C8 O3 C12 C11 4.80(16)
C13 C11 C12 O2 28.8(2)
C7 C11 C12 O2 158.93(16)
C3' C11 C12 O2 -83.35(19)
C13 C11 C12 O3 -152.02(11)
C7 C11 C12 O3 -21.90(15)
C3' C11 C12 O3 95.82(13)
C12 C11 C13 C1' -118.56(12)
C7 C11 C13 C1' 121.05(13)
C3' C11 C13 C1' -1.33(15)
C2' O6 C16 O7 0.8(3)
C2' O6 C16 C17 179.16(16)
C11 C13 C1' C10' -156.67(12)
C11 C13 C1' C5' 67.06(14)
C11 C13 C1' C2' -34.09(14)
C16 O6 C2' C3' 117.42(15)
C16 O6 C2' C1' -136.48(13)
C10' C1' C2' O6 58.99(14)
C5' C1' C2' O6 -171.71(10)
C13 C1' C2' O6 -62.93(14)
C10' C1' C2' C3' 177.73(10)
C5' C1' C2' C3' -52.96(11)
C13 C1' C2' C3' 55.82(12)
O6 C2' C3' C4' 168.99(11)
C1' C2' C3' C4' 53.21(11)
O6 C2' C3' C11 58.13(14)
C1' C2' C3' C11 -57.65(12)
C12 C11 C3' C4' 54.02(15)
C13 C11 C3' C4' -65.86(14)
C7 C11 C3' C4' 165.87(12)
C12 C11 C3' C2' 156.70(12)
C13 C11 C3' C2' 36.82(14)
C7 C11 C3' C2' -91.45(13)
C2' C3' C4' C5' -34.62(14)
C11 C3' C4' C5' 70.26(15)
C2' C3' C4' C15' 148.48(14)
C11 C3' C4' C15' -106.64(16)
C15' C4' C5' C6' 1.2(3)
C3' C4' C5' C6' -175.42(12)
C15' C4' C5' C1' 176.49(15)
C3' C4' C5' C1' -0.11(15)
C10' C1' C5' C4' 159.11(12)
C2' C1' C5' C4' 34.44(13)
C13 C1' C5' C4' -68.63(13)
C10' C1' C5' C6' -25.55(19)
C2' C1' C5' C6' -150.22(13)
C13 C1' C5' C6' 106.71(14)
C4' C5' C6' C7' 138.40(14)
C1' C5' C6' C7' -36.06(19)
C5' C6' C7' C11' -168.45(13)
C5' C6' C7' C8' 74.69(15)
C12' O5 C8' C9' -151.89(14)
C12' O5 C8' C7' -25.97(17)
C11' C7' C8' O5 32.93(13)
C6' C7' C8' O5 159.24(11)
C11' C7' C8' C9' 153.51(13)
C6' C7' C8' C9' -80.18(15)
O5 C8' C9' C10' -172.70(12)
C7' C8' C9' C10' 69.50(17)
C5' C1' C10' C14' -61.82(18)
C2' C1' C10' C14' 54.52(17)
C13 C1' C10' C14' 168.78(13)
C5' C1' C10' C9' 67.24(15)
C2' C1' C10' C9' -176.43(11)
C13 C1' C10' C9' -62.17(16)
C8' C9' C10' C1' -70.09(15)
C8' C9' C10' C14' 59.05(18)
C6' C7' C11' C13' 23.3(3)
C8' C7' C11' C13' 147.2(2)
C6' C7' C11' C12' -152.95(14)
C8' C7' C11' C12' -29.08(16)
C8' O5 C12' O4 -172.9(2)
C8' O5 C12' C11' 7.2(2)
C13' C11' C12' O4 18.3(3)
C7' C11' C12' O4 -164.9(2)
C13' C11' C12' O5 -161.78(17)
C7' C11' C12' O5 14.97(19)
